data_7039590
loop_
_publ_author_name
'Zhang, B.'
'Zhang, Y.'
'Wang, Z.'
'Yang, D.'
'Gao, Z.'
'Wang, D.'
'Guo, Y.'
'Zhu, D.'
'Mori, T.'

_publ_section_title
;
 [BEDT-TTF][Fe(C2O4)Cl2]: an organic-inorganic hybrid semiconductive
 antiferromagnet.
;
_journal_issue 42
_journal_name_full 'Dalton transactions (Cambridge, England : 2003)'
_journal_page_first 16561
_journal_page_last 16565
_journal_paper_doi 10.1039/c6dt01845a
_journal_volume 45
_journal_year 2016
_chemical_formula_sum 'C12 H8 Cl2 Fe O4 S8'
_chemical_formula_weight 599.41
_chemical_name_systematic
; 
 ? 
;
_space_group_IT_number 2
_symmetry_cell_setting triclinic
_symmetry_space_group_name_Hall '-P 1'
_symmetry_space_group_name_H-M 'P -1'
_atom_sites_solution_hydrogens geom
_atom_sites_solution_primary direct
_atom_sites_solution_secondary difmap
_audit_creation_method SHELXL-97
_audit_update_record
;
2013-11-20 deposited with the CCDC.
2016-06-16 downloaded from the CCDC.
;
_cell_angle_alpha 112.062(2)
_cell_angle_beta 103.775(2)
_cell_angle_gamma 100.328(4)
_cell_formula_units_Z 2
_cell_length_a 8.896(2)
_cell_length_b 11.401(3)
_cell_length_c 11.427(3)
_cell_measurement_reflns_used 3589
_cell_measurement_temperature 170(2)
_cell_measurement_theta_max 27.4757
_cell_measurement_theta_min 2.0196
_cell_volume 995.6(4)
_computing_cell_refinement 'CrystalClear (Rigaku Inc., 2007)'
_computing_data_collection 'CrystalClear (Rigaku Inc., 2007)'
_computing_data_reduction 'CrystalClear (Rigaku Inc., 2007)'
_computing_structure_refinement 'SHELXL-97 (Sheldrick, 1997)'
_computing_structure_solution 'SHELXS-97 (Sheldrick, 1990)'
_diffrn_ambient_temperature 170(2)
_diffrn_measured_fraction_theta_full 0.998
_diffrn_measured_fraction_theta_max 0.998
_diffrn_measurement_device_type CCD
_diffrn_radiation_monochromator Confocal
_diffrn_radiation_source 'Rotating Anode'
_diffrn_radiation_type MoK\a
_diffrn_radiation_wavelength 0.71073
_diffrn_reflns_av_R_equivalents 0.0441
_diffrn_reflns_av_sigmaI/netI 0.0307
_diffrn_reflns_limit_h_max 11
_diffrn_reflns_limit_h_min -11
_diffrn_reflns_limit_k_max 14
_diffrn_reflns_limit_k_min -14
_diffrn_reflns_limit_l_max 14
_diffrn_reflns_limit_l_min -14
_diffrn_reflns_number 17763
_diffrn_reflns_theta_full 27.48
_diffrn_reflns_theta_max 27.48
_diffrn_reflns_theta_min 2.02
_exptl_absorpt_coefficient_mu 1.883
_exptl_absorpt_correction_T_max 1.0000
_exptl_absorpt_correction_T_min 0.7888
_exptl_absorpt_correction_type multi-scan
_exptl_crystal_colour black
_exptl_crystal_density_diffrn 1.999
_exptl_crystal_density_method 'not measured'
_exptl_crystal_description rod
_exptl_crystal_F_000 600
_exptl_crystal_size_max 0.18
_exptl_crystal_size_mid 0.06
_exptl_crystal_size_min 0.02
_refine_diff_density_max 0.945
_refine_diff_density_min -0.882
_refine_diff_density_rms 0.089
_refine_ls_extinction_method none
_refine_ls_goodness_of_fit_ref 1.141
_refine_ls_hydrogen_treatment mixed
_refine_ls_matrix_type full
_refine_ls_number_parameters 244
_refine_ls_number_reflns 4554
_refine_ls_number_restraints 0
_refine_ls_restrained_S_all 1.141
_refine_ls_R_factor_all 0.0386
_refine_ls_R_factor_gt 0.0354
_refine_ls_shift/su_max 0.000
_refine_ls_shift/su_mean 0.000
_refine_ls_structure_factor_coef Fsqd
_refine_ls_weighting_details 'calc w=1/[\s^2^(Fo^2^)+(0.0305P)^2^+1.0321P] where P=(Fo^2^+2Fc^2^)/3'
_refine_ls_weighting_scheme calc
_refine_ls_wR_factor_gt 0.0780
_refine_ls_wR_factor_ref 0.0796
_reflns_number_gt 4300
_reflns_number_total 4554
_reflns_threshold_expression >2sigma(I)
_cod_data_source_file c6dt01845a2.cif
_cod_data_source_block 1
_cod_depositor_comments 'Adding full bibliography for 7039590.cif.'
_cod_original_cell_volume 995.7(5)
_cod_database_code 7039590

loop_
_symmetry_equiv_pos_as_xyz
'x, y, z'
'-x, -y, -z'

loop_
_atom_site_label
_atom_site_type_symbol
_atom_site_fract_x
_atom_site_fract_y
_atom_site_fract_z
_atom_site_U_iso_or_equiv
_atom_site_adp_type
_atom_site_occupancy
_atom_site_symmetry_multiplicity
_atom_site_calc_flag
_atom_site_refinement_flags
Fe1 Fe 0.67710(4) 0.37559(3) 0.35496(3) 0.01640(9) Uani 1 1 d .
Cl1 Cl 0.70967(8) 0.17183(6) 0.30202(6) 0.02278(14) Uani 1 1 d .
Cl2 Cl 0.52208(8) 0.33783(7) 0.14945(6) 0.02646(15) Uani 1 1 d .
S1 S 0.65499(7) 0.05410(6) -0.07901(6) 0.01806(13) Uani 1 1 d .
S2 S 0.94174(7) 0.28455(6) 0.05165(6) 0.02089(14) Uani 1 1 d .
S3 S 0.82414(7) -0.08056(6) 0.09120(6) 0.01798(13) Uani 1 1 d .
S4 S 1.11107(7) 0.15200(6) 0.23224(6) 0.01942(13) Uani 1 1 d .
S5 S 0.46053(7) 0.16059(6) -0.23916(6) 0.02022(14) Uani 1 1 d .
S6 S 0.80816(10) 0.43535(8) -0.08441(10) 0.0504(3) Uani 1 1 d .
S7 S 0.92662(8) -0.21915(7) 0.24955(7) 0.02763(16) Uani 1 1 d .
S8 S 1.27315(8) 0.06309(7) 0.42669(7) 0.02529(15) Uani 1 1 d .
O1 O 0.6478(2) 0.56649(17) 0.44758(17) 0.0189(3) Uani 1 1 d .
O2 O 0.8465(2) 0.44092(17) 0.55190(17) 0.0194(4) Uani 1 1 d .
O3 O 0.8850(2) 0.46779(18) 0.33897(17) 0.0205(4) Uani 1 1 d .
O4 O 0.4965(2) 0.33498(17) 0.43022(17) 0.0203(4) Uani 1 1 d .
C1 C 0.8491(3) 0.1301(2) 0.0332(2) 0.0159(5) Uani 1 1 d .
C2 C 0.9240(3) 0.0718(2) 0.1080(2) 0.0162(5) Uani 1 1 d .
C3 C 0.6447(3) 0.1828(2) -0.1244(2) 0.0176(5) Uani 1 1 d .
C4 C 0.7796(3) 0.2898(3) -0.0644(3) 0.0219(5) Uani 1 1 d .
C5 C 0.9712(3) -0.0764(2) 0.2251(2) 0.0182(5) Uani 1 1 d .
C6 C 1.1042(3) 0.0308(2) 0.2913(2) 0.0191(5) Uani 1 1 d .
C7 C 0.4798(3) 0.3294(3) -0.2164(3) 0.0244(5) Uani 1 1 d .
H7A H 0.3872 0.3291 -0.2848 0.029 Uiso 1 1 calc R
H7B H 0.4738 0.3822 -0.1272 0.029 Uiso 1 1 calc R
C8 C 0.6357(3) 0.3956(3) -0.2268(3) 0.0241(5) Uani 1 1 d .
H8A H 0.6275 0.4779 -0.2348 0.029 Uiso 1 1 calc R
H8B H 0.6513 0.3359 -0.3090 0.029 Uiso 1 1 calc R
C9 C 1.0761(3) -0.1664(3) 0.4114(3) 0.0253(6) Uani 1 1 d .
H9A H 1.0441 -0.1037 0.4812 0.030 Uiso 1 1 calc R
H9B H 1.0780 -0.2445 0.4298 0.030 Uiso 1 1 calc R
C10 C 1.2453(3) -0.0999(3) 0.4207(3) 0.0223(5) Uani 1 1 d .
H10A H 1.2697 -0.1571 0.3423 0.027 Uiso 1 1 calc R
H10B H 1.3244 -0.0930 0.5021 0.027 Uiso 1 1 calc R
C11 C 0.5443(3) 0.5673(2) 0.5051(2) 0.0162(5) Uani 1 1 d .
C12 C 0.9885(3) 0.4926(2) 0.5619(2) 0.0161(5) Uani 1 1 d .

loop_
_atom_site_aniso_label
_atom_site_aniso_U_11
_atom_site_aniso_U_22
_atom_site_aniso_U_33
_atom_site_aniso_U_23
_atom_site_aniso_U_13
_atom_site_aniso_U_12
Fe1 0.01656(17) 0.01658(18) 0.01641(17) 0.00760(14) 0.00542(13) 0.00505(13)
Cl1 0.0289(3) 0.0204(3) 0.0229(3) 0.0105(2) 0.0101(2) 0.0119(2)
Cl2 0.0279(3) 0.0282(3) 0.0189(3) 0.0087(3) 0.0018(2) 0.0102(3)
S1 0.0151(3) 0.0197(3) 0.0211(3) 0.0134(2) 0.0033(2) 0.0031(2)
S2 0.0190(3) 0.0177(3) 0.0215(3) 0.0110(2) -0.0021(2) 0.0018(2)
S3 0.0155(3) 0.0200(3) 0.0195(3) 0.0118(2) 0.0039(2) 0.0031(2)
S4 0.0199(3) 0.0174(3) 0.0182(3) 0.0105(2) -0.0002(2) 0.0023(2)
S5 0.0153(3) 0.0219(3) 0.0234(3) 0.0145(3) 0.0009(2) 0.0030(2)
S6 0.0281(4) 0.0339(4) 0.0754(6) 0.0413(5) -0.0205(4) -0.0102(3)
S7 0.0213(3) 0.0278(3) 0.0372(4) 0.0242(3) 0.0032(3) 0.0018(3)
S8 0.0247(3) 0.0236(3) 0.0228(3) 0.0142(3) -0.0034(3) 0.0026(3)
O1 0.0205(9) 0.0181(8) 0.0215(8) 0.0102(7) 0.0095(7) 0.0065(7)
O2 0.0181(8) 0.0225(9) 0.0185(8) 0.0103(7) 0.0063(7) 0.0050(7)
O3 0.0184(8) 0.0270(9) 0.0167(8) 0.0116(7) 0.0050(7) 0.0048(7)
O4 0.0225(9) 0.0154(8) 0.0242(9) 0.0085(7) 0.0100(7) 0.0057(7)
C1 0.0155(11) 0.0173(11) 0.0155(10) 0.0086(9) 0.0051(9) 0.0035(9)
C2 0.0161(11) 0.0189(11) 0.0144(10) 0.0090(9) 0.0042(9) 0.0049(9)
C3 0.0176(11) 0.0201(12) 0.0166(11) 0.0105(10) 0.0044(9) 0.0053(9)
C4 0.0199(12) 0.0228(13) 0.0242(12) 0.0154(11) 0.0017(10) 0.0055(10)
C5 0.0190(12) 0.0208(12) 0.0187(11) 0.0119(10) 0.0068(9) 0.0073(10)
C6 0.0213(12) 0.0210(12) 0.0183(11) 0.0123(10) 0.0056(10) 0.0073(10)
C7 0.0220(13) 0.0224(13) 0.0335(14) 0.0169(11) 0.0082(11) 0.0087(10)
C8 0.0194(12) 0.0244(13) 0.0326(14) 0.0193(12) 0.0046(11) 0.0062(10)
C9 0.0274(14) 0.0307(14) 0.0281(13) 0.0218(12) 0.0103(11) 0.0108(11)
C10 0.0237(13) 0.0229(13) 0.0238(12) 0.0145(11) 0.0051(10) 0.0088(10)
C11 0.0164(11) 0.0158(12) 0.0160(11) 0.0089(9) 0.0028(9) 0.0028(9)
C12 0.0190(12) 0.0140(11) 0.0174(11) 0.0077(9) 0.0074(9) 0.0064(9)

loop_
_atom_type_symbol
_atom_type_description
_atom_type_scat_dispersion_real
_atom_type_scat_dispersion_imag
_atom_type_scat_source
C C 0.0033 0.0016 'International Tables Vol C Tables 4.2.6.8 and 6.1.1.4'
H H 0.0000 0.0000 'International Tables Vol C Tables 4.2.6.8 and 6.1.1.4'
O O 0.0106 0.0060 'International Tables Vol C Tables 4.2.6.8 and 6.1.1.4'
S S 0.1246 0.1234 'International Tables Vol C Tables 4.2.6.8 and 6.1.1.4'
Cl Cl 0.1484 0.1585 'International Tables Vol C Tables 4.2.6.8 and 6.1.1.4'
Fe Fe 0.3463 0.8444 'International Tables Vol C Tables 4.2.6.8 and 6.1.1.4'

loop_
_geom_angle_atom_site_label_1
_geom_angle_atom_site_label_2
_geom_angle_atom_site_label_3
_geom_angle
_geom_angle_site_symmetry_1
_geom_angle_site_symmetry_3
O3 Fe1 O4 161.48(7) . .
O3 Fe1 O1 87.44(7) . .
O4 Fe1 O1 78.59(7) . .
O3 Fe1 O2 78.62(7) . .
O4 Fe1 O2 87.25(7) . .
O1 Fe1 O2 81.43(7) . .
O3 Fe1 Cl2 93.73(5) . .
O4 Fe1 Cl2 99.04(6) . .
O1 Fe1 Cl2 93.01(5) . .
O2 Fe1 Cl2 170.68(5) . .
O3 Fe1 Cl1 98.98(6) . .
O4 Fe1 Cl1 92.48(5) . .
O1 Fe1 Cl1 166.78(5) . .
O2 Fe1 Cl1 88.49(5) . .
Cl2 Fe1 Cl1 98.05(3) . .
C1 S1 C3 95.54(11) . .
C1 S2 C4 95.55(12) . .
C2 S3 C5 95.00(11) . .
C2 S4 C6 95.21(12) . .
C3 S5 C7 100.77(12) . .
C4 S6 C8 102.90(12) . .
C5 S7 C9 100.89(12) . .
C6 S8 C10 100.23(12) . .
C11 O1 Fe1 113.15(15) . .
C12 O2 Fe1 112.37(15) . .
C12 O3 Fe1 115.90(15) 2_766 .
C11 O4 Fe1 115.72(15) 2_666 .
C2 C1 S2 122.12(18) . .
C2 C1 S1 121.85(18) . .
S2 C1 S1 115.99(13) . .
C1 C2 S3 120.71(18) . .
C1 C2 S4 122.86(19) . .
S3 C2 S4 116.16(13) . .
C4 C3 S1 116.33(18) . .
C4 C3 S5 127.71(19) . .
S1 C3 S5 115.94(14) . .
C3 C4 S2 116.57(19) . .
C3 C4 S6 128.05(19) . .
S2 C4 S6 115.34(15) . .
C6 C5 S3 117.48(18) . .
C6 C5 S7 129.09(19) . .
S3 C5 S7 113.37(14) . .
C5 C6 S8 128.49(19) . .
C5 C6 S4 116.09(18) . .
S8 C6 S4 115.41(14) . .
C8 C7 S5 113.45(18) . .
C8 C7 H7A 108.9 . .
S5 C7 H7A 108.9 . .
C8 C7 H7B 108.9 . .
S5 C7 H7B 108.9 . .
H7A C7 H7B 107.7 . .
C7 C8 S6 112.16(18) . .
C7 C8 H8A 109.2 . .
S6 C8 H8A 109.2 . .
C7 C8 H8B 109.2 . .
S6 C8 H8B 109.2 . .
H8A C8 H8B 107.9 . .
C10 C9 S7 112.84(18) . .
C10 C9 H9A 109.0 . .
S7 C9 H9A 109.0 . .
C10 C9 H9B 109.0 . .
S7 C9 H9B 109.0 . .
H9A C9 H9B 107.8 . .
C9 C10 S8 114.37(18) . .
C9 C10 H10A 108.7 . .
S8 C10 H10A 108.7 . .
C9 C10 H10B 108.7 . .
S8 C10 H10B 108.7 . .
H10A C10 H10B 107.6 . .
O1 C11 O4 127.5(2) . 2_666
O1 C11 C11 116.4(3) . 2_666
O4 C11 C11 116.1(3) 2_666 2_666
O2 C12 O3 127.3(2) . 2_766
O2 C12 C12 116.5(3) . 2_766
O3 C12 C12 116.2(3) 2_766 2_766

loop_
_geom_bond_atom_site_label_1
_geom_bond_atom_site_label_2
_geom_bond_distance
_geom_bond_site_symmetry_2
Fe1 O3 2.0418(18) .
Fe1 O4 2.0558(18) .
Fe1 O1 2.1281(18) .
Fe1 O2 2.1479(18) .
Fe1 Cl2 2.2556(9) .
Fe1 Cl1 2.2618(9) .
S1 C1 1.718(2) .
S1 C3 1.740(2) .
S2 C1 1.715(2) .
S2 C4 1.739(2) .
S3 C2 1.720(2) .
S3 C5 1.739(2) .
S4 C2 1.724(2) .
S4 C6 1.749(2) .
S5 C3 1.745(2) .
S5 C7 1.813(3) .
S6 C4 1.741(3) .
S6 C8 1.793(3) .
S7 C5 1.746(2) .
S7 C9 1.805(3) .
S8 C6 1.747(2) .
S8 C10 1.803(3) .
O1 C11 1.252(3) .
O2 C12 1.253(3) .
O3 C12 1.256(3) 2_766
O4 C11 1.254(3) 2_666
C1 C2 1.390(3) .
C3 C4 1.362(3) .
C5 C6 1.352(3) .
C7 C8 1.509(4) .
C7 H7A 0.9900 .
C7 H7B 0.9900 .
C8 H8A 0.9900 .
C8 H8B 0.9900 .
C9 C10 1.518(4) .
C9 H9A 0.9900 .
C9 H9B 0.9900 .
C10 H10A 0.9900 .
C10 H10B 0.9900 .
C11 O4 1.254(3) 2_666
C11 C11 1.542(4) 2_666
C12 O3 1.256(3) 2_766
C12 C12 1.542(4) 2_766

loop_
_geom_hbond_atom_site_label_D
_geom_hbond_atom_site_label_H
_geom_hbond_atom_site_label_A
_geom_hbond_distance_DH
_geom_hbond_distance_HA
_geom_hbond_distance_DA
_geom_hbond_angle_DHA
_geom_hbond_site_symmetry_A
C7 H7A O1 0.99 2.55 3.330(3) 135.7 2_665
C10 H10A S5 0.99 2.91 3.713(3) 138.4 2_755
C8 H8A Cl2 0.99 2.69 3.477(3) 137.1 2_665
C10 H10B Cl1 0.99 2.77 3.513(3) 132.7 2_756
C9 H9B O2 0.99 2.52 3.474(3) 162.3 2_756
C9 H9B Cl1 0.99 2.90 3.403(3) 112.3 2_756
